data_4123215
loop_
_publ_author_name
'Koppaka, Anjaneyulu'
'Zhu, Lei'
'Yempally, Veeranna'
'Isrow, Derek'
'Pellechia, Perry J.'
'Captain, Burjor'

_publ_section_title
;
 Pendant Alkyl and Aryl Groups on Tin Control Complex Geometry and
 Reactivity with H2/D2 in Pt(SnR3)2(CNBu(t))2 (R = Bu(t), Pr(i), Ph,
 Mesityl).
;
_journal_issue 1
_journal_name_full 'Journal of the American Chemical Society'
_journal_page_first 445
_journal_page_last 456
_journal_paper_doi 10.1021/ja511295h
_journal_volume 137
_journal_year 2015
_chemical_formula_sum 'C64 H64 N2 Pt Sn3'
_chemical_formula_weight 1412.33
_chemical_name_systematic
; 
 ? 
;
_space_group_IT_number 19
_symmetry_cell_setting orthorhombic
_symmetry_space_group_name_Hall 'P 2ac 2ab'
_symmetry_space_group_name_H-M 'P 21 21 21'
_atom_sites_solution_hydrogens geom
_atom_sites_solution_primary direct
_atom_sites_solution_secondary difmap
_audit_creation_method SHELXL-97
_cell_angle_alpha 90.00
_cell_angle_beta 90.00
_cell_angle_gamma 90.00
_cell_formula_units_Z 4
_cell_length_a 13.2568(6)
_cell_length_b 18.3985(8)
_cell_length_c 24.2209(11)
_cell_measurement_reflns_used 9926
_cell_measurement_temperature 296(2)
_cell_measurement_theta_max 23.15
_cell_measurement_theta_min 2.21
_cell_volume 5907.6(5)
_computing_cell_refinement 'SAINT+  V7.46A (Bruker, 2007)'
_computing_data_collection 'APEX2 v2.2-0 (Bruker, 2007)'
_computing_data_reduction 'SAINT+  V7.46A (Bruker, 2007)'
_computing_molecular_graphics 'XSHELL v4.02 (Bruker, 2000)'
_computing_publication_material 'XCIF v6.12 (Bruker, 2001)'
_computing_structure_refinement 'SHELXL-97 (Sheldrick, 2008)'
_computing_structure_solution 'SHELXS-97 (Sheldrick, 2008)'
_diffrn_ambient_temperature 296(2)
_diffrn_measured_fraction_theta_full 1.000
_diffrn_measured_fraction_theta_max 1.000
_diffrn_measurement_device_type 'Bruker SMART APEX2 CCD diffractometer'
_diffrn_measurement_method 'omega scans'
_diffrn_radiation_monochromator graphite
_diffrn_radiation_source 'fine-focus sealed tube'
_diffrn_radiation_type MoK\a
_diffrn_radiation_wavelength 0.71073
_diffrn_reflns_av_R_equivalents 0.0758
_diffrn_reflns_av_sigmaI/netI 0.0630
_diffrn_reflns_limit_h_max 16
_diffrn_reflns_limit_h_min -16
_diffrn_reflns_limit_k_max 23
_diffrn_reflns_limit_k_min -23
_diffrn_reflns_limit_l_max 30
_diffrn_reflns_limit_l_min -30
_diffrn_reflns_number 55983
_diffrn_reflns_theta_full 27.00
_diffrn_reflns_theta_max 27.00
_diffrn_reflns_theta_min 1.39
_exptl_absorpt_coefficient_mu 3.653
_exptl_absorpt_correction_T_max 0.7457
_exptl_absorpt_correction_T_min 0.5079
_exptl_absorpt_correction_type multi-scan
_exptl_absorpt_process_details '(SADABS 2007/4 Bruker)'
_exptl_crystal_colour Colorless
_exptl_crystal_density_diffrn 1.588
_exptl_crystal_density_method 'not measured'
_exptl_crystal_description Block
_exptl_crystal_F_000 2760
_exptl_crystal_size_max 0.4
_exptl_crystal_size_mid 0.28
_exptl_crystal_size_min 0.06
_refine_diff_density_max 1.311
_refine_diff_density_min -0.926
_refine_diff_density_rms 0.134
_refine_ls_abs_structure_details 'Flack H D (1983), Acta Cryst. A39, 876-881'
_refine_ls_abs_structure_Flack 0.527(6)
_refine_ls_extinction_method none
_refine_ls_goodness_of_fit_ref 1.048
_refine_ls_hydrogen_treatment mixed
_refine_ls_matrix_type full
_refine_ls_number_parameters 636
_refine_ls_number_reflns 12894
_refine_ls_number_restraints 1
_refine_ls_restrained_S_all 1.047
_refine_ls_R_factor_all 0.0654
_refine_ls_R_factor_gt 0.0487
_refine_ls_shift/su_max 0.004
_refine_ls_shift/su_mean 0.000
_refine_ls_structure_factor_coef Fsqd
_refine_ls_weighting_details 'calc w=1/[\s^2^(Fo^2^)+(0.0428P)^2^+20.0990P] where P=(Fo^2^+2Fc^2^)/3'
_refine_ls_weighting_scheme calc
_refine_ls_wR_factor_gt 0.1075
_refine_ls_wR_factor_ref 0.1146
_reflns_number_gt 10594
_reflns_number_total 12894
_reflns_threshold_expression >2sigma(I)
_cod_data_source_file ja511295h_si_005.cif
_cod_data_source_block p212121
_cod_depositor_comments
;
The following automatic conversions were performed:

'_symmetry_cell_setting' value 'Orthorhombic' changed to
'orthorhombic' according to
/home/saulius/struct/COD-crude-data--automatic-downloads/rss-feeds/ACS/lib/dictionaries/cif_core.dic
dictionary named 'cif_core.dic' version 2.4.2 from
2011-04-26.

'_exptl_absorpt_correction_type' value 'Multi-scan'
changed to 'multi-scan' according to
/home/saulius/struct/COD-crude-data--automatic-downloads/rss-feeds/ACS/lib/dictionaries/cif_core.dic
dictionary named 'cif_core.dic' version 2.4.2 from 2011-04-26.

Automatic conversion script
Id: cif_fix_values 2935 2014-11-11 08:27:57Z andrius 

 Adding full bibliography for 4123210--4123218.cif.
;
_cod_original_sg_symbol_H-M P2(1)2(1)2(1)
_cod_database_code 4123215

loop_
_symmetry_equiv_pos_as_xyz
'x, y, z'
'-x+1/2, -y, z+1/2'
'-x, y+1/2, -z+1/2'
'x+1/2, -y+1/2, -z'

loop_
_atom_site_label
_atom_site_type_symbol
_atom_site_fract_x
_atom_site_fract_y
_atom_site_fract_z
_atom_site_U_iso_or_equiv
_atom_site_adp_type
_atom_site_occupancy
_atom_site_symmetry_multiplicity
_atom_site_calc_flag
_atom_site_refinement_flags
Pt1 Pt 0.02039(3) 0.460520(18) 0.038321(14) 0.03507(9) Uani 1 1 d D
Sn1 Sn -0.02045(6) 0.43461(4) 0.14472(3) 0.04314(16) Uani 1 1 d .
Sn2 Sn 0.09154(5) 0.48464(4) -0.06365(3) 0.04139(16) Uani 1 1 d .
Sn3 Sn -0.13239(5) 0.54866(3) 0.02520(3) 0.03964(15) Uani 1 1 d .
N1 N 0.1614(7) 0.5845(6) 0.0843(4) 0.060(3) Uani 1 1 d .
N2 N 0.1456(9) 0.3157(6) 0.0419(4) 0.072(3) Uani 1 1 d .
C1 C 0.1135(7) 0.5390(6) 0.0673(4) 0.046(2) Uani 1 1 d .
C2 C 0.2293(11) 0.6410(7) 0.1037(7) 0.078(4) Uani 1 1 d .
C3 C 0.171(2) 0.6911(13) 0.1389(12) 0.192(14) Uani 1 1 d .
H3A H 0.1102 0.7050 0.1202 0.287 Uiso 1 1 calc R
H3B H 0.2107 0.7336 0.1465 0.287 Uiso 1 1 calc R
H3C H 0.1543 0.6674 0.1730 0.287 Uiso 1 1 calc R
C4 C 0.304(2) 0.6106(14) 0.130(2) 0.39(4) Uani 1 1 d .
H4A H 0.3339 0.5734 0.1073 0.586 Uiso 1 1 calc R
H4B H 0.2802 0.5893 0.1638 0.586 Uiso 1 1 calc R
H4C H 0.3545 0.6467 0.1385 0.586 Uiso 1 1 calc R
C5 C 0.256(3) 0.6871(17) 0.0554(13) 0.26(2) Uani 1 1 d .
H5A H 0.2849 0.7320 0.0681 0.386 Uiso 1 1 calc R
H5B H 0.1965 0.6972 0.0343 0.386 Uiso 1 1 calc R
H5C H 0.3041 0.6620 0.0327 0.386 Uiso 1 1 calc R
C6 C 0.1057(9) 0.3711(6) 0.0430(4) 0.054(3) Uani 1 1 d .
C7 C 0.2007(16) 0.2453(8) 0.0458(8) 0.109(6) Uani 1 1 d .
C8 C 0.189(3) 0.2222(13) 0.1098(13) 0.224(16) Uani 1 1 d .
H8A H 0.2522 0.2029 0.1229 0.336 Uiso 1 1 calc R
H8B H 0.1377 0.1859 0.1133 0.336 Uiso 1 1 calc R
H8C H 0.1712 0.2641 0.1313 0.336 Uiso 1 1 calc R
C9 C 0.142(3) 0.1948(12) 0.0070(12) 0.233(19) Uani 1 1 d .
H9A H 0.1439 0.2142 -0.0298 0.349 Uiso 1 1 calc R
H9B H 0.0736 0.1912 0.0192 0.349 Uiso 1 1 calc R
H9C H 0.1728 0.1475 0.0073 0.349 Uiso 1 1 calc R
C10 C 0.300(2) 0.2507(17) 0.0249(11) 0.227(19) Uani 1 1 d .
H10A H 0.2975 0.2698 -0.0120 0.340 Uiso 1 1 calc R
H10B H 0.3301 0.2034 0.0245 0.340 Uiso 1 1 calc R
H10C H 0.3384 0.2825 0.0480 0.340 Uiso 1 1 calc R
C21 C -0.0745(9) 0.5234(6) 0.1954(4) 0.054(3) Uani 1 1 d .
C22 C -0.0052(11) 0.5686(7) 0.2214(5) 0.076(4) Uani 1 1 d .
H22 H 0.0633 0.5580 0.2192 0.092 Uiso 1 1 calc R
C23 C -0.0371(19) 0.6301(10) 0.2509(7) 0.124(8) Uani 1 1 d .
H23 H 0.0096 0.6584 0.2697 0.149 Uiso 1 1 calc R
C24 C -0.1396(16) 0.6486(11) 0.2519(7) 0.095(5) Uani 1 1 d .
H24 H -0.1607 0.6919 0.2681 0.113 Uiso 1 1 calc R
C25 C -0.2045(13) 0.6046(9) 0.2298(6) 0.080(4) Uani 1 1 d .
H25 H -0.2729 0.6151 0.2328 0.095 Uiso 1 1 calc R
C26 C -0.1748(10) 0.5428(8) 0.2022(5) 0.068(3) Uani 1 1 d .
H26 H -0.2243 0.5128 0.1874 0.082 Uiso 1 1 calc R
C27 C -0.1117(9) 0.3410(6) 0.1604(5) 0.054(3) Uani 1 1 d .
C28 C -0.1786(12) 0.3342(8) 0.2051(6) 0.076(4) Uani 1 1 d .
H28 H -0.1859 0.3731 0.2293 0.092 Uiso 1 1 calc R
C29 C -0.2324(13) 0.2734(11) 0.2141(8) 0.100(6) Uani 1 1 d .
H29 H -0.2784 0.2734 0.2431 0.119 Uiso 1 1 calc R
C30 C -0.2238(12) 0.2149(9) 0.1849(8) 0.090(5) Uani 1 1 d .
H30 H -0.2553 0.1718 0.1951 0.108 Uiso 1 1 calc R
C31 C -0.1650(13) 0.2197(8) 0.1373(9) 0.100(6) Uani 1 1 d .
H31 H -0.1633 0.1814 0.1123 0.120 Uiso 1 1 calc R
C32 C -0.1104(12) 0.2804(6) 0.1275(6) 0.078(4) Uani 1 1 d .
H32 H -0.0692 0.2811 0.0965 0.093 Uiso 1 1 calc R
C33 C 0.1218(9) 0.4083(6) 0.1865(5) 0.052(3) Uani 1 1 d .
C34 C 0.1201(13) 0.3826(12) 0.2391(6) 0.117(7) Uani 1 1 d .
H34 H 0.0575 0.3742 0.2553 0.141 Uiso 1 1 calc R
C35 C 0.2031(16) 0.3684(15) 0.2694(8) 0.147(10) Uani 1 1 d .
H35 H 0.1971 0.3518 0.3056 0.176 Uiso 1 1 calc R
C36 C 0.2925(15) 0.3781(10) 0.2474(8) 0.112(7) Uani 1 1 d .
H36 H 0.3502 0.3712 0.2686 0.135 Uiso 1 1 calc R
C37 C 0.3012(12) 0.3996(11) 0.1905(9) 0.122(8) Uani 1 1 d .
H37 H 0.3636 0.4013 0.1730 0.146 Uiso 1 1 calc R
C38 C 0.2137(10) 0.4175(8) 0.1627(6) 0.078(4) Uani 1 1 d .
H38 H 0.2178 0.4361 0.1271 0.094 Uiso 1 1 calc R
C41 C 0.0460(8) 0.4062(6) -0.1255(4) 0.048(3) Uani 1 1 d .
C42 C 0.0391(11) 0.4239(8) -0.1812(5) 0.075(4) Uani 1 1 d .
H42 H 0.0559 0.4705 -0.1928 0.090 Uiso 1 1 calc R
C43 C 0.0080(13) 0.3739(11) -0.2189(6) 0.096(5) Uani 1 1 d .
H43 H 0.0030 0.3877 -0.2558 0.115 Uiso 1 1 calc R
C44 C -0.0157(16) 0.3056(12) -0.2050(8) 0.116(7) Uani 1 1 d .
H44 H -0.0367 0.2721 -0.2314 0.140 Uiso 1 1 calc R
C45 C -0.0080(15) 0.2868(9) -0.1507(8) 0.108(6) Uani 1 1 d .
H45 H -0.0231 0.2395 -0.1400 0.129 Uiso 1 1 calc R
C46 C 0.0221(11) 0.3372(7) -0.1110(5) 0.066(3) Uani 1 1 d .
H46 H 0.0258 0.3233 -0.0742 0.079 Uiso 1 1 calc R
C47 C 0.2581(9) 0.4776(6) -0.0622(5) 0.056(3) Uani 1 1 d .
C48 C 0.3189(11) 0.4667(8) -0.0170(6) 0.078(4) Uani 1 1 d .
H48 H 0.2888 0.4595 0.0172 0.094 Uiso 1 1 calc R
C49 C 0.4149(12) 0.4662(9) -0.0201(6) 0.090(4) Uani 1 1 d .
H49 H 0.4501 0.4575 0.0125 0.108 Uiso 1 1 calc R
C50 C 0.4706(12) 0.4771(8) -0.0663(8) 0.106(6) Uani 1 1 d .
H50 H 0.5408 0.4781 -0.0662 0.128 Uiso 1 1 calc R
C51 C 0.4139(13) 0.4867(9) -0.1132(7) 0.091(5) Uani 1 1 d .
H51 H 0.4471 0.4939 -0.1466 0.109 Uiso 1 1 calc R
C52 C 0.3036(10) 0.4859(8) -0.1130(6) 0.074(4) Uani 1 1 d .
H52 H 0.2663 0.4907 -0.1453 0.089 Uiso 1 1 calc R
C53 C 0.0737(9) 0.5892(5) -0.1032(5) 0.048(3) Uani 1 1 d .
C54 C 0.1445(11) 0.6432(6) -0.0931(5) 0.064(3) Uani 1 1 d .
H54 H 0.2000 0.6331 -0.0709 0.077 Uiso 1 1 calc R
C55 C 0.1335(14) 0.7131(7) -0.1160(6) 0.081(5) Uani 1 1 d .
H55 H 0.1830 0.7480 -0.1100 0.097 Uiso 1 1 calc R
C56 C 0.0502(13) 0.7301(7) -0.1471(6) 0.083(5) Uani 1 1 d .
H56 H 0.0408 0.7767 -0.1611 0.099 Uiso 1 1 calc R
C57 C -0.0181(13) 0.6761(7) -0.1567(6) 0.079(4) Uani 1 1 d .
H57 H -0.0737 0.6866 -0.1788 0.095 Uiso 1 1 calc R
C58 C -0.0093(9) 0.6081(6) -0.1359(5) 0.058(3) Uani 1 1 d .
H58 H -0.0588 0.5736 -0.1434 0.070 Uiso 1 1 calc R
C61 C -0.0982(7) 0.6608(5) 0.0430(5) 0.045(2) Uani 1 1 d .
C62 C -0.0573(10) 0.7052(6) 0.0051(5) 0.066(4) Uani 1 1 d .
H62 H -0.0482 0.6878 -0.0306 0.079 Uiso 1 1 calc R
C63 C -0.0281(13) 0.7759(7) 0.0170(8) 0.091(5) Uani 1 1 d .
H63 H 0.0032 0.8038 -0.0101 0.109 Uiso 1 1 calc R
C64 C -0.0447(11) 0.8047(7) 0.0673(8) 0.085(5) Uani 1 1 d .
H64 H -0.0287 0.8528 0.0751 0.102 Uiso 1 1 calc R
C65 C -0.0852(14) 0.7611(9) 0.1057(7) 0.103(6) Uani 1 1 d .
H65 H -0.0978 0.7799 0.1407 0.123 Uiso 1 1 calc R
C66 C -0.1093(12) 0.6882(7) 0.0951(6) 0.074(4) Uani 1 1 d .
H66 H -0.1327 0.6586 0.1235 0.089 Uiso 1 1 calc R
C67 C -0.2643(8) 0.5210(7) 0.0727(5) 0.054(3) Uani 1 1 d .
C68 C -0.3341(9) 0.5753(9) 0.0860(6) 0.080(4) Uani 1 1 d .
H68 H -0.3235 0.6228 0.0744 0.096 Uiso 1 1 calc R
C69 C -0.4199(12) 0.5577(11) 0.1169(9) 0.119(7) Uani 1 1 d .
H69 H -0.4665 0.5936 0.1257 0.143 Uiso 1 1 calc R
C70 C -0.4352(12) 0.4877(12) 0.1341(8) 0.105(6) Uani 1 1 d .
H70 H -0.4887 0.4774 0.1577 0.126 Uiso 1 1 calc R
C71 C -0.3754(13) 0.4346(10) 0.1178(7) 0.100(5) Uani 1 1 d .
H71 H -0.3924 0.3865 0.1254 0.119 Uiso 1 1 calc R
C72 C -0.2838(9) 0.4511(7) 0.0884(5) 0.061(3) Uani 1 1 d .
H72 H -0.2381 0.4143 0.0802 0.073 Uiso 1 1 calc R
C73 C -0.1985(7) 0.5437(6) -0.0553(4) 0.044(2) Uani 1 1 d .
C74 C -0.1923(9) 0.4792(6) -0.0870(5) 0.055(3) Uani 1 1 d .
H74 H -0.1548 0.4398 -0.0744 0.066 Uiso 1 1 calc R
C75 C -0.2445(10) 0.4753(7) -0.1387(5) 0.064(3) Uani 1 1 d .
H75 H -0.2401 0.4336 -0.1602 0.077 Uiso 1 1 calc R
C76 C -0.3005(10) 0.5328(7) -0.1563(5) 0.067(3) Uani 1 1 d .
H76 H -0.3333 0.5298 -0.1902 0.080 Uiso 1 1 calc R
C77 C -0.3099(11) 0.5934(7) -0.1263(6) 0.071(4) Uani 1 1 d .
H77 H -0.3484 0.6317 -0.1397 0.086 Uiso 1 1 calc R
C78 C -0.2631(9) 0.5997(6) -0.0756(5) 0.059(3) Uani 1 1 d .
H78 H -0.2738 0.6411 -0.0544 0.070 Uiso 1 1 calc R
H1 H -0.039(6) 0.385(3) 0.022(3) 0.04(2) Uiso 1 1 d D

loop_
_atom_site_aniso_label
_atom_site_aniso_U_11
_atom_site_aniso_U_22
_atom_site_aniso_U_33
_atom_site_aniso_U_23
_atom_site_aniso_U_13
_atom_site_aniso_U_12
Pt1 0.04032(17) 0.03223(15) 0.03266(16) 0.00027(14) 0.00181(16) 0.00257(15)
Sn1 0.0490(4) 0.0461(3) 0.0343(3) 0.0010(3) 0.0004(3) -0.0052(3)
Sn2 0.0480(4) 0.0414(3) 0.0347(3) 0.0018(3) 0.0052(3) 0.0040(3)
Sn3 0.0403(3) 0.0382(3) 0.0405(4) -0.0025(3) -0.0014(3) 0.0024(3)
N1 0.041(5) 0.062(6) 0.076(7) -0.008(5) -0.001(5) -0.012(5)
N2 0.096(8) 0.070(6) 0.049(6) 0.004(5) 0.022(6) 0.041(6)
C1 0.039(5) 0.058(6) 0.042(5) 0.006(5) -0.012(4) 0.005(5)
C2 0.061(8) 0.054(8) 0.119(13) -0.021(8) -0.012(8) -0.015(6)
C3 0.17(2) 0.15(2) 0.25(3) -0.11(2) 0.02(2) -0.087(19)
C4 0.22(3) 0.116(19) 0.83(10) 0.03(4) -0.39(5) -0.03(2)
C5 0.32(4) 0.24(3) 0.22(3) -0.06(3) 0.05(3) -0.23(4)
C6 0.063(7) 0.071(7) 0.028(5) 0.005(5) -0.005(5) 0.014(6)
C7 0.161(17) 0.056(8) 0.110(14) 0.016(9) 0.035(13) 0.064(10)
C8 0.29(4) 0.13(2) 0.25(4) 0.09(2) -0.06(3) 0.07(2)
C9 0.33(5) 0.096(16) 0.28(4) -0.08(2) -0.13(3) 0.11(2)
C10 0.20(3) 0.33(4) 0.14(2) 0.05(3) 0.06(2) 0.20(3)
C21 0.062(7) 0.056(7) 0.043(6) -0.004(5) 0.006(5) -0.004(5)
C22 0.078(10) 0.073(8) 0.078(9) -0.028(7) 0.009(7) -0.018(7)
C23 0.19(2) 0.111(13) 0.076(11) -0.028(10) 0.001(13) -0.087(16)
C24 0.103(13) 0.113(14) 0.067(10) -0.022(9) 0.017(10) 0.027(12)
C25 0.088(11) 0.090(11) 0.060(9) 0.009(8) 0.029(8) 0.029(9)
C26 0.083(9) 0.066(8) 0.056(7) -0.001(7) 0.017(6) 0.008(7)
C27 0.055(7) 0.054(6) 0.054(7) 0.006(5) -0.012(6) 0.003(5)
C28 0.098(11) 0.067(9) 0.065(9) 0.003(7) 0.029(8) 0.001(8)
C29 0.087(12) 0.119(14) 0.093(12) 0.033(11) 0.019(10) -0.039(11)
C30 0.078(11) 0.068(10) 0.125(15) 0.010(10) 0.003(10) -0.031(8)
C31 0.092(12) 0.064(9) 0.144(17) 0.002(10) -0.006(12) -0.030(9)
C32 0.111(12) 0.047(7) 0.075(9) -0.003(6) 0.015(8) -0.027(7)
C33 0.052(7) 0.053(6) 0.051(6) 0.012(5) -0.014(5) -0.001(5)
C34 0.078(11) 0.21(2) 0.065(10) 0.059(12) -0.009(9) 0.003(12)
C35 0.102(15) 0.26(3) 0.081(13) 0.073(16) -0.046(11) -0.043(17)
C36 0.098(14) 0.121(14) 0.118(15) 0.052(12) -0.058(12) -0.019(11)
C37 0.055(9) 0.158(18) 0.152(18) 0.070(15) -0.032(10) -0.028(10)
C38 0.060(8) 0.108(11) 0.067(9) 0.027(8) -0.009(7) -0.007(8)
C41 0.041(6) 0.057(6) 0.046(6) -0.010(5) 0.000(5) 0.005(5)
C42 0.094(10) 0.090(9) 0.043(7) 0.004(6) 0.005(7) 0.031(8)
C43 0.090(12) 0.141(15) 0.057(9) -0.024(10) -0.027(8) 0.021(12)
C44 0.124(16) 0.136(16) 0.089(13) -0.063(12) -0.032(12) -0.003(14)
C45 0.130(16) 0.086(11) 0.106(14) -0.036(10) -0.003(13) -0.005(11)
C46 0.068(8) 0.067(7) 0.063(7) -0.012(6) 0.005(7) 0.000(7)
C47 0.066(7) 0.043(6) 0.057(7) -0.006(5) 0.021(6) 0.006(5)
C48 0.072(9) 0.105(11) 0.059(8) 0.006(8) -0.014(7) 0.009(9)
C49 0.083(10) 0.100(11) 0.087(10) 0.012(9) 0.010(8) 0.015(9)
C50 0.076(10) 0.092(11) 0.151(16) 0.045(11) 0.065(11) 0.055(9)
C51 0.091(11) 0.091(10) 0.090(11) 0.013(9) 0.056(9) -0.005(9)
C52 0.063(8) 0.092(10) 0.067(8) 0.006(7) 0.028(7) 0.005(7)
C53 0.059(7) 0.030(5) 0.054(6) -0.002(4) 0.025(6) 0.001(5)
C54 0.082(9) 0.049(7) 0.061(8) -0.004(6) 0.015(7) 0.005(6)
C55 0.119(13) 0.049(7) 0.074(9) 0.004(7) 0.033(9) -0.019(8)
C56 0.115(13) 0.051(8) 0.082(10) 0.018(7) 0.021(9) 0.025(8)
C57 0.096(10) 0.073(9) 0.068(8) 0.019(7) 0.024(8) 0.025(9)
C58 0.056(7) 0.059(6) 0.059(7) 0.013(5) 0.013(6) 0.008(6)
C61 0.033(5) 0.035(5) 0.065(7) -0.002(5) -0.003(5) 0.003(4)
C62 0.090(10) 0.053(7) 0.056(7) 0.000(6) -0.005(7) -0.003(6)
C63 0.099(11) 0.042(7) 0.133(14) 0.018(8) -0.038(11) 0.007(8)
C64 0.071(10) 0.047(7) 0.139(15) -0.018(9) -0.022(10) -0.005(6)
C65 0.123(14) 0.089(11) 0.096(12) -0.048(10) 0.021(11) -0.035(11)
C66 0.099(11) 0.064(8) 0.060(8) -0.014(6) 0.006(8) -0.014(7)
C67 0.043(6) 0.069(8) 0.050(6) -0.016(6) -0.008(5) -0.003(5)
C68 0.038(7) 0.097(11) 0.105(11) -0.022(9) 0.020(7) 0.003(7)
C69 0.053(9) 0.103(14) 0.20(2) -0.033(14) 0.015(11) -0.007(9)
C70 0.067(10) 0.137(17) 0.112(14) -0.009(12) 0.028(9) -0.020(11)
C71 0.096(12) 0.093(12) 0.109(13) 0.004(10) 0.003(10) -0.042(10)
C72 0.060(7) 0.065(8) 0.057(7) -0.003(6) 0.015(5) -0.025(6)
C73 0.042(5) 0.054(6) 0.036(5) 0.003(5) -0.003(4) -0.003(5)
C74 0.064(7) 0.049(6) 0.052(6) -0.003(5) -0.009(6) 0.019(5)
C75 0.090(9) 0.052(7) 0.049(7) -0.011(6) -0.001(6) -0.015(6)
C76 0.088(9) 0.074(9) 0.040(6) -0.002(6) -0.021(6) -0.003(8)
C77 0.079(9) 0.066(8) 0.069(9) 0.002(7) -0.011(7) 0.025(7)
C78 0.062(7) 0.047(6) 0.066(8) 0.000(5) -0.024(6) 0.022(5)

loop_
_atom_type_symbol
_atom_type_description
_atom_type_scat_dispersion_real
_atom_type_scat_dispersion_imag
_atom_type_scat_source
C C 0.0033 0.0016 'International Tables Vol C Tables 4.2.6.8 and 6.1.1.4'
H H 0.0000 0.0000 'International Tables Vol C Tables 4.2.6.8 and 6.1.1.4'
N N 0.0061 0.0033 'International Tables Vol C Tables 4.2.6.8 and 6.1.1.4'
Sn Sn -0.6537 1.4246 'International Tables Vol C Tables 4.2.6.8 and 6.1.1.4'
Pt Pt -1.7033 8.3905 'International Tables Vol C Tables 4.2.6.8 and 6.1.1.4'

loop_
_geom_angle_atom_site_label_1
_geom_angle_atom_site_label_2
_geom_angle_atom_site_label_3
_geom_angle
C6 Pt1 C1 102.8(4)
C6 Pt1 Sn3 162.9(3)
C1 Pt1 Sn3 94.1(3)
C6 Pt1 Sn1 85.0(3)
C1 Pt1 Sn1 85.2(3)
Sn3 Pt1 Sn1 94.06(2)
C6 Pt1 Sn2 89.4(3)
C1 Pt1 Sn2 89.2(3)
Sn3 Pt1 Sn2 93.32(2)
Sn1 Pt1 Sn2 171.07(3)
C27 Sn1 C21 108.6(4)
C27 Sn1 C33 103.1(4)
C21 Sn1 C33 100.9(4)
C27 Sn1 Pt1 115.4(3)
C21 Sn1 Pt1 118.6(3)
C33 Sn1 Pt1 108.0(3)
C53 Sn2 C41 104.8(4)
C53 Sn2 C47 99.7(4)
C41 Sn2 C47 104.5(4)
C53 Sn2 Pt1 121.1(3)
C41 Sn2 Pt1 115.4(3)
C47 Sn2 Pt1 109.1(3)
C73 Sn3 C67 98.3(4)
C73 Sn3 C61 108.0(4)
C67 Sn3 C61 106.9(4)
C73 Sn3 Pt1 113.7(3)
C67 Sn3 Pt1 114.7(3)
C61 Sn3 Pt1 114.0(2)
C1 N1 C2 175.6(12)
C6 N2 C7 174.7(14)
N1 C1 Pt1 176.6(10)
C4 C2 N1 108.9(15)
C4 C2 C3 113(3)
N1 C2 C3 108.0(13)
C4 C2 C5 116(3)
N1 C2 C5 107.5(15)
C3 C2 C5 103(2)
N2 C6 Pt1 171.5(11)
C10 C7 N2 111.9(17)
C10 C7 C9 107(2)
N2 C7 C9 104.0(16)
C10 C7 C8 117(2)
N2 C7 C8 104.1(14)
C9 C7 C8 112(2)
C26 C21 C22 115.2(11)
C26 C21 Sn1 125.4(9)
C22 C21 Sn1 119.3(9)
C21 C22 C23 120.9(15)
C24 C23 C22 119.9(16)
C25 C24 C23 119.0(17)
C24 C25 C26 121.8(16)
C25 C26 C21 123.0(14)
C32 C27 C28 112.6(12)
C32 C27 Sn1 123.0(9)
C28 C27 Sn1 124.5(9)
C29 C28 C27 122.2(14)
C30 C29 C28 123.9(16)
C29 C30 C31 116.7(15)
C32 C31 C30 119.7(16)
C31 C32 C27 124.3(15)
C38 C33 C34 117.1(12)
C38 C33 Sn1 123.2(9)
C34 C33 Sn1 119.7(10)
C35 C34 C33 124.4(17)
C36 C35 C34 119.2(17)
C35 C36 C37 120.0(15)
C38 C37 C36 117.7(16)
C33 C38 C37 121.2(14)
C46 C41 C42 117.2(11)
C46 C41 Sn2 120.6(9)
C42 C41 Sn2 122.2(9)
C43 C42 C41 120.8(14)
C44 C43 C42 122.5(15)
C43 C44 C45 117.6(15)
C44 C45 C46 121.2(17)
C41 C46 C45 120.7(14)
C48 C47 C52 118.0(12)
C48 C47 Sn2 127.4(9)
C52 C47 Sn2 114.6(10)
C49 C48 C47 122.7(14)
C48 C49 C50 126.2(17)
C49 C50 C51 113.8(14)
C50 C51 C52 122.8(13)
C47 C52 C51 116.3(14)
C54 C53 C58 116.9(10)
C54 C53 Sn2 119.0(9)
C58 C53 Sn2 123.9(8)
C53 C54 C55 120.9(14)
C56 C55 C54 120.6(14)
C57 C56 C55 117.5(13)
C58 C57 C56 123.5(15)
C57 C58 C53 120.5(13)
C62 C61 C66 116.7(11)
C62 C61 Sn3 122.1(9)
C66 C61 Sn3 121.0(9)
C61 C62 C63 122.9(13)
C64 C63 C62 120.6(15)
C65 C64 C63 117.3(13)
C64 C65 C66 122.5(15)
C61 C66 C65 119.8(14)
C72 C67 C68 118.9(11)
C72 C67 Sn3 121.7(8)
C68 C67 Sn3 119.4(10)
C69 C68 C67 119.7(15)
C70 C69 C68 120.1(16)
C71 C70 C69 121.1(16)
C70 C71 C72 119.9(15)
C67 C72 C71 119.7(14)
C74 C73 C78 117.0(9)
C74 C73 Sn3 120.5(7)
C78 C73 Sn3 121.9(8)
C73 C74 C75 119.2(10)
C76 C75 C74 120.0(11)
C77 C76 C75 121.8(11)
C76 C77 C78 120.8(12)
C77 C78 C73 121.0(11)

loop_
_geom_bond_atom_site_label_1
_geom_bond_atom_site_label_2
_geom_bond_distance
Pt1 C6 2.000(11)
Pt1 C1 2.025(11)
Pt1 Sn3 2.6140(7)
Pt1 Sn1 2.6761(7)
Pt1 Sn2 2.6807(7)
Sn1 C27 2.139(12)
Sn1 C21 2.165(11)
Sn1 C33 2.195(11)
Sn2 C53 2.162(10)
Sn2 C41 2.167(10)
Sn2 C47 2.211(12)
Sn3 C73 2.140(9)
Sn3 C67 2.154(11)
Sn3 C61 2.156(9)
N1 C1 1.129(13)
N1 C2 1.453(15)
N2 C6 1.149(13)
N2 C7 1.490(15)
C2 C4 1.31(3)
C2 C3 1.47(3)
C2 C5 1.49(3)
C7 C10 1.41(3)
C7 C9 1.53(3)
C7 C8 1.61(3)
C21 C26 1.386(17)
C21 C22 1.391(16)
C22 C23 1.40(2)
C23 C24 1.40(3)
C24 C25 1.30(2)
C25 C26 1.377(18)
C27 C32 1.370(16)
C27 C28 1.405(17)
C28 C29 1.34(2)
C29 C30 1.29(2)
C30 C31 1.40(2)
C31 C32 1.351(18)
C33 C38 1.358(17)
C33 C34 1.359(17)
C34 C35 1.35(2)
C35 C36 1.31(3)
C36 C37 1.44(2)
C37 C38 1.38(2)
C41 C46 1.354(16)
C41 C42 1.391(16)
C42 C43 1.36(2)
C43 C44 1.34(2)
C44 C45 1.36(2)
C45 C46 1.394(18)
C47 C48 1.373(17)
C47 C52 1.379(16)
C48 C49 1.275(19)
C49 C50 1.36(2)
C50 C51 1.37(2)
C51 C52 1.46(2)
C53 C54 1.389(16)
C53 C58 1.399(17)
C54 C55 1.407(18)
C55 C56 1.37(2)
C56 C57 1.36(2)
C57 C58 1.356(16)
C61 C62 1.342(15)
C61 C66 1.367(16)
C62 C63 1.388(17)
C63 C64 1.35(2)
C64 C65 1.34(2)
C65 C66 1.402(19)
C67 C72 1.367(17)
C67 C68 1.399(17)
C68 C69 1.40(2)
C69 C70 1.37(2)
C70 C71 1.32(2)
C71 C72 1.440(19)
C73 C74 1.415(15)
C73 C78 1.427(14)
C74 C75 1.432(16)
C75 C76 1.360(17)
C76 C77 1.337(17)
C77 C78 1.381(17)
